data_7046008
loop_
_publ_author_name
'Soldevila-Sanmart\'in, Joan'
'Calvet, Teresa'
'Font-Bardia, Merce'
'Domingo, Concepci\'on'
'Ayll\'on, Jos\'e A'
'Pons, Josefina'

_publ_section_title
;
 Modulating p-hydroxycinnamate behavior as a ditopic linker or photoacid
 in copper(ii) complexes with an auxiliary pyridine ligand.
;
_journal_issue 18
_journal_name_full 'Dalton transactions (Cambridge, England : 2003)'
_journal_page_first 6479
_journal_page_last 6493
_journal_paper_doi 10.1039/c8dt00645h
_journal_volume 47
_journal_year 2018
_chemical_formula_moiety 'C40 H32 Cu N2 O6, 2(C H4 O)'
_chemical_formula_sum 'C42 H40 Cu N2 O8'
_chemical_formula_weight 764.30
_space_group_crystal_system monoclinic
_space_group_IT_number 14
_space_group_name_Hall '-P 2yn'
_space_group_name_H-M_alt 'P 1 21/n 1'
_symmetry_space_group_name_Hall '-P 2yn'
_symmetry_space_group_name_H-M 'P 1 21/n 1'
_atom_sites_solution_hydrogens geom
_audit_creation_method SHELXL-2018/3
_audit_update_record
;
2018-04-04 deposited with the CCDC.
2018-04-10 downloaded from the CCDC.
;
_cell_angle_alpha 90
_cell_angle_beta 105.000(2)
_cell_angle_gamma 90
_cell_formula_units_Z 2
_cell_length_a 11.7498(5)
_cell_length_b 10.8664(5)
_cell_length_c 15.2007(8)
_cell_measurement_reflns_used 9899
_cell_measurement_temperature 100(2)
_cell_measurement_theta_max 26.42
_cell_measurement_theta_min 2.33
_cell_volume 1874.66(15)
_computing_cell_refinement 'Bruker SAINT'
_computing_data_collection 'Bruker APEX2'
_computing_data_reduction 'Bruker SAINT'
_computing_molecular_graphics 'Bruker SHELXTL'
_computing_publication_material 'Bruker SHELXTL'
_computing_structure_refinement 'SHELXL-2018/3 (Sheldrick, 2018)'
_computing_structure_solution 'SHELXT 2014/4 (Sheldrick, 2014)'
_diffrn_ambient_temperature 100(2)
_diffrn_measured_fraction_theta_full 0.992
_diffrn_measured_fraction_theta_max 0.988
_diffrn_measurement_device_type 'D8 Venture'
_diffrn_measurement_method '\f and \w scans'
_diffrn_radiation_type MoK\a
_diffrn_radiation_wavelength 0.71073
_diffrn_reflns_av_R_equivalents 0.0296
_diffrn_reflns_av_unetI/netI 0.0194
_diffrn_reflns_Laue_measured_fraction_full 0.992
_diffrn_reflns_Laue_measured_fraction_max 0.988
_diffrn_reflns_limit_h_max 14
_diffrn_reflns_limit_h_min -14
_diffrn_reflns_limit_k_max 13
_diffrn_reflns_limit_k_min -13
_diffrn_reflns_limit_l_max 19
_diffrn_reflns_limit_l_min -19
_diffrn_reflns_number 22324
_diffrn_reflns_point_group_measured_fraction_full 0.992
_diffrn_reflns_point_group_measured_fraction_max 0.988
_diffrn_reflns_theta_full 25.242
_diffrn_reflns_theta_max 26.424
_diffrn_reflns_theta_min 2.536
_diffrn_source microfocus
_exptl_absorpt_coefficient_mu 0.639
_exptl_absorpt_correction_T_max 0.7454
_exptl_absorpt_correction_T_min 0.6782
_exptl_absorpt_correction_type multi-scan
_exptl_absorpt_process_details sadabs
_exptl_crystal_colour blue
_exptl_crystal_density_diffrn 1.354
_exptl_crystal_description prism
_exptl_crystal_F_000 798
_exptl_crystal_size_max 0.397
_exptl_crystal_size_mid 0.373
_exptl_crystal_size_min 0.284
_refine_diff_density_max 0.360
_refine_diff_density_min -0.417
_refine_diff_density_rms 0.076
_refine_ls_extinction_method none
_refine_ls_goodness_of_fit_ref 1.092
_refine_ls_hydrogen_treatment mixed
_refine_ls_matrix_type full
_refine_ls_number_parameters 246
_refine_ls_number_reflns 3801
_refine_ls_number_restraints 0
_refine_ls_restrained_S_all 1.092
_refine_ls_R_factor_all 0.0387
_refine_ls_R_factor_gt 0.0330
_refine_ls_shift/su_max 0.000
_refine_ls_shift/su_mean 0.000
_refine_ls_structure_factor_coef Fsqd
_refine_ls_weighting_details 'w=1/[\s^2^(Fo^2^)+(0.0464P)^2^+1.3582P] where P=(Fo^2^+2Fc^2^)/3'
_refine_ls_weighting_scheme calc
_refine_ls_wR_factor_gt 0.0856
_refine_ls_wR_factor_ref 0.0925
_reflns_Friedel_coverage 0.000
_reflns_number_gt 3391
_reflns_number_total 3801
_reflns_threshold_expression 'I > 2\s(I)'
_cod_data_source_file c8dt00645h2.cif
_cod_data_source_block mo_C20TB194_0m_a
_cod_depositor_comments 'Adding full bibliography for 7046007--7046011.cif.'
_cod_database_code 7046008
_shelx_shelxl_version_number 2018/3
_shelx_space_group_comment
;
The symmetry employed for this shelxl refinement is uniquely defined
by the following loop, which should always be used as a source of
symmetry information in preference to the above space-group names.
They are only intended as comments.
;
_shelx_estimated_absorpt_t_min 0.786
_shelx_estimated_absorpt_t_max 0.839

loop_
_space_group_symop_operation_xyz
'x, y, z'
'-x+1/2, y+1/2, -z+1/2'
'-x, -y, -z'
'x-1/2, -y-1/2, z-1/2'

loop_
_atom_site_label
_atom_site_type_symbol
_atom_site_fract_x
_atom_site_fract_y
_atom_site_fract_z
_atom_site_U_iso_or_equiv
_atom_site_adp_type
_atom_site_occupancy
_atom_site_site_symmetry_order
_atom_site_calc_flag
_atom_site_refinement_flags_posn
_atom_site_refinement_flags_adp
_atom_site_refinement_flags_occupancy
Cu1 Cu 0.000000 0.500000 0.500000 0.01466(10) Uani 1 2 d S . P
O1 O 0.06627(10) 0.38052(11) 0.42988(8) 0.0189(3) Uani 1 1 d . . .
O2 O 0.10145(13) 0.22226(12) 0.52751(10) 0.0289(3) Uani 1 1 d . . .
O3 O 0.53763(11) 0.13383(12) 0.13770(9) 0.0221(3) Uani 1 1 d . . .
H3A H 0.5515(17) 0.1951(19) 0.1033(16) 0.033 Uiso 1 1 calc R U .
N1 N 0.16242(12) 0.56382(13) 0.55441(10) 0.0169(3) Uani 1 1 d . . .
C1 C 0.11291(15) 0.27792(16) 0.45738(12) 0.0189(4) Uani 1 1 d . . .
C2 C 0.18925(16) 0.22002(17) 0.40495(13) 0.0226(4) Uani 1 1 d . . .
H2 H 0.217302 0.138670 0.419799 0.027 Uiso 1 1 calc R U .
C3 C 0.21936(15) 0.27916(17) 0.33772(12) 0.0200(4) Uani 1 1 d . . .
H3 H 0.183852 0.357388 0.321901 0.024 Uiso 1 1 calc R U .
C4 C 0.30068(15) 0.23817(17) 0.28518(12) 0.0191(4) Uani 1 1 d . . .
C5 C 0.32413(16) 0.31651(17) 0.21921(12) 0.0211(4) Uani 1 1 d . . .
H5 H 0.285211 0.393808 0.208542 0.025 Uiso 1 1 calc R U .
C6 C 0.40292(16) 0.28454(17) 0.16862(12) 0.0209(4) Uani 1 1 d . . .
H6 H 0.417524 0.339326 0.124074 0.025 Uiso 1 1 calc R U .
C7 C 0.46013(15) 0.17121(16) 0.18410(12) 0.0189(4) Uani 1 1 d . . .
C8 C 0.43669(16) 0.09068(16) 0.24924(12) 0.0202(4) Uani 1 1 d . . .
H8 H 0.474687 0.012856 0.259325 0.024 Uiso 1 1 calc R U .
C9 C 0.35880(15) 0.12420(16) 0.29850(12) 0.0194(4) Uani 1 1 d . . .
H9 H 0.343900 0.068927 0.342643 0.023 Uiso 1 1 calc R U .
C10 C 0.19820(15) 0.59536(17) 0.64268(12) 0.0204(4) Uani 1 1 d . . .
H10 H 0.148206 0.578732 0.681369 0.024 Uiso 1 1 calc R U .
C11 C 0.30578(16) 0.65135(19) 0.67880(13) 0.0251(4) Uani 1 1 d . . .
H11 H 0.330183 0.670883 0.741814 0.030 Uiso 1 1 calc R U .
C12 C 0.37759(16) 0.67866(18) 0.62220(13) 0.0244(4) Uani 1 1 d . . .
H12 H 0.450649 0.719473 0.645726 0.029 Uiso 1 1 calc R U .
C13 C 0.34202(15) 0.64587(17) 0.53033(12) 0.0192(4) Uani 1 1 d . . .
C14 C 0.23434(14) 0.58636(16) 0.50041(12) 0.0168(3) Uani 1 1 d . . .
H14 H 0.210296 0.560277 0.438714 0.020 Uiso 1 1 calc R U .
C15 C 0.41413(15) 0.67537(18) 0.46619(13) 0.0225(4) Uani 1 1 d . . .
C16 C 0.46950(17) 0.7907(2) 0.47147(14) 0.0296(4) Uani 1 1 d . . .
H16 H 0.460449 0.848865 0.515817 0.036 Uiso 1 1 calc R U .
C17 C 0.53748(19) 0.8199(2) 0.41198(15) 0.0374(5) Uani 1 1 d . . .
H17 H 0.575409 0.897668 0.416067 0.045 Uiso 1 1 calc R U .
C18 C 0.55000(19) 0.7358(2) 0.34678(16) 0.0384(5) Uani 1 1 d . . .
H18 H 0.596738 0.755737 0.306292 0.046 Uiso 1 1 calc R U .
C19 C 0.49430(19) 0.6221(2) 0.34046(15) 0.0347(5) Uani 1 1 d . . .
H19 H 0.502522 0.564787 0.295311 0.042 Uiso 1 1 calc R U .
C20 C 0.42649(17) 0.59194(19) 0.40007(13) 0.0261(4) Uani 1 1 d . . .
H20 H 0.388578 0.514118 0.395516 0.031 Uiso 1 1 calc R U .
O4 O 0.23541(17) 0.03167(18) 0.62257(15) 0.0507(5) Uani 1 1 d . . .
H4O H 0.2037(16) 0.088(3) 0.588(2) 0.076 Uiso 1 1 calc R U .
C21 C 0.1520(3) -0.0605(2) 0.6236(3) 0.0679(10) Uani 1 1 d . . .
H21A H 0.141626 -0.112087 0.569169 0.102 Uiso 1 1 calc R U .
H21B H 0.076559 -0.022356 0.624041 0.102 Uiso 1 1 calc R U .
H21C H 0.179496 -0.111416 0.678156 0.102 Uiso 1 1 calc R U .

loop_
_atom_site_aniso_label
_atom_site_aniso_U_11
_atom_site_aniso_U_22
_atom_site_aniso_U_33
_atom_site_aniso_U_23
_atom_site_aniso_U_13
_atom_site_aniso_U_12
Cu1 0.01027(15) 0.01932(16) 0.01569(17) -0.00285(11) 0.00572(11) -0.00060(10)
O1 0.0167(6) 0.0229(6) 0.0192(6) -0.0035(5) 0.0083(5) 0.0007(5)
O2 0.0381(8) 0.0262(7) 0.0323(8) 0.0039(6) 0.0267(6) 0.0036(6)
O3 0.0262(7) 0.0238(6) 0.0210(7) -0.0018(5) 0.0145(5) 0.0008(5)
N1 0.0126(7) 0.0213(7) 0.0174(7) -0.0013(6) 0.0047(6) 0.0002(6)
C1 0.0171(8) 0.0211(8) 0.0211(9) -0.0047(7) 0.0099(7) -0.0033(7)
C2 0.0239(9) 0.0221(9) 0.0267(10) -0.0022(7) 0.0153(8) 0.0022(7)
C3 0.0163(8) 0.0235(9) 0.0207(9) -0.0039(7) 0.0058(7) 0.0006(7)
C4 0.0160(8) 0.0242(9) 0.0180(9) -0.0045(7) 0.0059(7) -0.0015(7)
C5 0.0201(9) 0.0237(9) 0.0201(9) -0.0003(7) 0.0061(7) 0.0028(7)
C6 0.0227(9) 0.0246(9) 0.0166(9) 0.0018(7) 0.0072(7) -0.0001(7)
C7 0.0166(8) 0.0239(9) 0.0175(8) -0.0062(7) 0.0066(7) -0.0027(7)
C8 0.0239(9) 0.0174(8) 0.0196(9) -0.0032(7) 0.0061(7) 0.0003(7)
C9 0.0206(8) 0.0209(8) 0.0171(9) -0.0022(7) 0.0056(7) -0.0043(7)
C10 0.0182(8) 0.0277(9) 0.0166(9) -0.0024(7) 0.0071(7) -0.0019(7)
C11 0.0215(9) 0.0365(10) 0.0164(9) -0.0051(8) 0.0031(7) -0.0059(8)
C12 0.0171(8) 0.0342(10) 0.0205(9) -0.0010(8) 0.0025(7) -0.0071(7)
C13 0.0147(8) 0.0242(9) 0.0195(9) 0.0033(7) 0.0055(7) 0.0008(7)
C14 0.0141(8) 0.0214(8) 0.0139(8) 0.0005(6) 0.0018(6) 0.0012(6)
C15 0.0125(8) 0.0336(10) 0.0201(9) 0.0065(8) 0.0018(7) -0.0006(7)
C16 0.0255(10) 0.0380(11) 0.0239(10) 0.0044(8) 0.0035(8) -0.0083(8)
C17 0.0279(11) 0.0478(13) 0.0352(12) 0.0135(10) 0.0058(9) -0.0118(10)
C18 0.0273(11) 0.0566(14) 0.0356(12) 0.0173(11) 0.0158(9) -0.0004(10)
C19 0.0336(11) 0.0470(13) 0.0294(11) 0.0093(10) 0.0187(9) 0.0094(10)
C20 0.0223(9) 0.0333(10) 0.0250(10) 0.0071(8) 0.0100(8) 0.0037(8)
O4 0.0469(10) 0.0439(10) 0.0676(13) 0.0232(9) 0.0263(9) 0.0035(8)
C21 0.075(2) 0.0296(13) 0.116(3) 0.0125(15) 0.054(2) 0.0009(13)

loop_
_atom_type_symbol
_atom_type_description
_atom_type_scat_dispersion_real
_atom_type_scat_dispersion_imag
_atom_type_scat_source
C C 0.0033 0.0016 'International Tables Vol C Tables 4.2.6.8 and 6.1.1.4'
H H 0.0000 0.0000 'International Tables Vol C Tables 4.2.6.8 and 6.1.1.4'
O O 0.0106 0.0060 'International Tables Vol C Tables 4.2.6.8 and 6.1.1.4'
Cu Cu 0.3201 1.2651 'International Tables Vol C Tables 4.2.6.8 and 6.1.1.4'
N N 0.0061 0.0033 'International Tables Vol C Tables 4.2.6.8 and 6.1.1.4'

loop_
_geom_angle_atom_site_label_1
_geom_angle_atom_site_label_2
_geom_angle_atom_site_label_3
_geom_angle
_geom_angle_site_symmetry_1
_geom_angle_site_symmetry_3
O1 Cu1 O1 180.0 . 3_566
O1 Cu1 N1 89.07(5) . .
O1 Cu1 N1 90.93(5) 3_566 .
O1 Cu1 N1 90.93(5) . 3_566
O1 Cu1 N1 89.07(5) 3_566 3_566
N1 Cu1 N1 180.0 . 3_566
C1 O1 Cu1 127.03(11) . .
C7 O3 H3A 109.5 . .
C10 N1 C14 118.69(15) . .
C10 N1 Cu1 121.40(12) . .
C14 N1 Cu1 119.64(11) . .
O2 C1 O1 124.71(16) . .
O2 C1 C2 117.47(16) . .
O1 C1 C2 117.80(16) . .
C3 C2 C1 121.68(17) . .
C3 C2 H2 119.2 . .
C1 C2 H2 119.2 . .
C2 C3 C4 127.79(17) . .
C2 C3 H3 116.1 . .
C4 C3 H3 116.1 . .
C5 C4 C9 117.55(16) . .
C5 C4 C3 118.96(16) . .
C9 C4 C3 123.48(17) . .
C6 C5 C4 121.85(17) . .
C6 C5 H5 119.1 . .
C4 C5 H5 119.1 . .
C5 C6 C7 119.21(17) . .
C5 C6 H6 120.4 . .
C7 C6 H6 120.4 . .
O3 C7 C6 122.59(16) . .
O3 C7 C8 117.62(16) . .
C6 C7 C8 119.79(16) . .
C9 C8 C7 120.02(17) . .
C9 C8 H8 120.0 . .
C7 C8 H8 120.0 . .
C8 C9 C4 121.57(17) . .
C8 C9 H9 119.2 . .
C4 C9 H9 119.2 . .
N1 C10 C11 121.81(16) . .
N1 C10 H10 119.1 . .
C11 C10 H10 119.1 . .
C10 C11 C12 119.30(17) . .
C10 C11 H11 120.4 . .
C12 C11 H11 120.4 . .
C11 C12 C13 119.61(17) . .
C11 C12 H12 120.2 . .
C13 C12 H12 120.2 . .
C14 C13 C12 117.25(16) . .
C14 C13 C15 120.84(16) . .
C12 C13 C15 121.90(16) . .
N1 C14 C13 123.26(16) . .
N1 C14 H14 118.4 . .
C13 C14 H14 118.4 . .
C20 C15 C16 119.34(18) . .
C20 C15 C13 121.29(17) . .
C16 C15 C13 119.37(18) . .
C17 C16 C15 120.2(2) . .
C17 C16 H16 119.9 . .
C15 C16 H16 119.9 . .
C18 C17 C16 120.1(2) . .
C18 C17 H17 120.0 . .
C16 C17 H17 120.0 . .
C17 C18 C19 120.1(2) . .
C17 C18 H18 120.0 . .
C19 C18 H18 120.0 . .
C18 C19 C20 120.2(2) . .
C18 C19 H19 119.9 . .
C20 C19 H19 119.9 . .
C15 C20 C19 120.2(2) . .
C15 C20 H20 119.9 . .
C19 C20 H20 119.9 . .
C21 O4 H4O 109.5 . .
O4 C21 H21A 109.5 . .
O4 C21 H21B 109.5 . .
H21A C21 H21B 109.5 . .
O4 C21 H21C 109.5 . .
H21A C21 H21C 109.5 . .
H21B C21 H21C 109.5 . .

loop_
_geom_bond_atom_site_label_1
_geom_bond_atom_site_label_2
_geom_bond_distance
_geom_bond_site_symmetry_2
Cu1 O1 1.9640(12) .
Cu1 O1 1.9640(12) 3_566
Cu1 N1 1.9975(14) .
Cu1 N1 1.9975(14) 3_566
O1 C1 1.265(2) .
O2 C1 1.263(2) .
O3 C7 1.351(2) .
O3 H3A 0.89(3) .
N1 C10 1.342(2) .
N1 C14 1.344(2) .
C1 C2 1.485(2) .
C2 C3 1.330(3) .
C2 H2 0.9500 .
C3 C4 1.464(2) .
C3 H3 0.9500 .
C4 C5 1.396(3) .
C4 C9 1.403(3) .
C5 C6 1.392(2) .
C5 H5 0.9500 .
C6 C7 1.393(3) .
C6 H6 0.9500 .
C7 C8 1.401(3) .
C8 C9 1.373(2) .
C8 H8 0.9500 .
C9 H9 0.9500 .
C10 C11 1.382(3) .
C10 H10 0.9500 .
C11 C12 1.384(3) .
C11 H11 0.9500 .
C12 C13 1.396(3) .
C12 H12 0.9500 .
C13 C14 1.389(2) .
C13 C15 1.483(2) .
C14 H14 0.9500 .
C15 C20 1.389(3) .
C15 C16 1.405(3) .
C16 C17 1.389(3) .
C16 H16 0.9500 .
C17 C18 1.384(4) .
C17 H17 0.9500 .
C18 C19 1.389(3) .
C18 H18 0.9500 .
C19 C20 1.392(3) .
C19 H19 0.9500 .
C20 H20 0.9500 .
O4 C21 1.404(3) .
O4 H4O 0.83(4) .
C21 H21A 0.9800 .
C21 H21B 0.9800 .
C21 H21C 0.9800 .
